data_4322885
loop_
_publ_author_name
'Nicola S. H\"usgen'
'Gerrit A. Luinstra'
'Frank Schaper'
'Katrin Schmidt'

_publ_contact_author
;
        Luinstra, Gerrit A. 
        Fakult\"at f\"ur Chemie
        Universit\"at Konstanz
        Postfach 5560
        78434 Konstanz
        Bundesrepublik Deutschland
;
_publ_section_title
;
 Variation in the Mode of Coordination of Aryl Sulfonates to Zirconocene
 in the Solid State
;
_journal_name_full 'Inorganic Chemistry'
_journal_page_first 3471
_journal_page_last 3474
_journal_paper_doi 10.1021/ic971597v
_journal_volume 37
_journal_year 1998
_chemical_formula_sum 'C22 H18 Cl2 O6 S2 Zr'
_chemical_formula_weight 604.60
_chemical_name_systematic
; 
 ? 
;
_space_group_IT_number 2
_symmetry_cell_setting triclinic
_symmetry_space_group_name_Hall '-P 1'
_symmetry_space_group_name_H-M 'P -1'
_atom_sites_solution_hydrogens geom
_atom_sites_solution_primary direct
_atom_sites_solution_secondary difmap
_audit_creation_method SHELXL
_cell_angle_alpha 79.944(7)
_cell_angle_beta 75.009(7)
_cell_angle_gamma 84.647(9)
_cell_formula_units_Z 2
_cell_length_a 7.9669(8)
_cell_length_b 11.0816(12)
_cell_length_c 13.4056(10)
_cell_measurement_reflns_used 46
_cell_measurement_temperature 228
_cell_measurement_theta_max 12.54
_cell_measurement_theta_min 12.12
_cell_volume 1124.24(19)
_computing_cell_refinement 'Siemens XSCANS'
_computing_data_collection 'Siemens XSCANS'
_computing_data_reduction 'Siemens SHELXTL'
_computing_molecular_graphics 'Siemens SHELXTL'
_computing_publication_material 'Siemens SHELXTL'
_computing_structure_refinement 'SHELXL-93 (Sheldrick, 1993)'
_computing_structure_solution 'SHELXS-86 (Sheldrick, 1990)'
_diffrn_ambient_temperature 228
_diffrn_measurement_device 'Siemens P4'
_diffrn_measurement_method '2\q/\w scans'
_diffrn_radiation_monochromator graphite
_diffrn_radiation_source 'fine-focus sealed tube'
_diffrn_radiation_type MoK\a
_diffrn_radiation_wavelength 0.71073
_diffrn_reflns_av_R_equivalents 0.0186
_diffrn_reflns_av_sigmaI/netI 0.0293
_diffrn_reflns_limit_h_max 10
_diffrn_reflns_limit_h_min -5
_diffrn_reflns_limit_k_max 13
_diffrn_reflns_limit_k_min -13
_diffrn_reflns_limit_l_max 17
_diffrn_reflns_limit_l_min -16
_diffrn_reflns_number 6464
_diffrn_reflns_theta_max 27.00
_diffrn_reflns_theta_min 2.26
_diffrn_standards_interval_count 97
_diffrn_standards_number 3
_exptl_absorpt_coefficient_mu 0.952
_exptl_absorpt_correction_T_max 0.993
_exptl_absorpt_correction_T_min 0.816
_exptl_absorpt_correction_type Psi
_exptl_crystal_colour colorless
_exptl_crystal_density_diffrn 1.786
_exptl_crystal_description plates
_exptl_crystal_F_000 608
_exptl_crystal_size_max 0.4
_exptl_crystal_size_mid 0.4
_exptl_crystal_size_min 0.4
_refine_diff_density_max 0.487
_refine_diff_density_min -0.508
_refine_diff_density_rms 0.081
_refine_ls_extinction_method none
_refine_ls_goodness_of_fit_all 1.068
_refine_ls_goodness_of_fit_obs 1.080
_refine_ls_hydrogen_treatment constr
_refine_ls_matrix_type full
_refine_ls_number_parameters 298
_refine_ls_number_reflns 4844
_refine_ls_number_restraints 0
_refine_ls_restrained_S_all 1.073
_refine_ls_restrained_S_obs 1.080
_refine_ls_R_factor_all 0.0306
_refine_ls_R_factor_obs 0.0271
_refine_ls_shift/esd_max 0.000
_refine_ls_shift/esd_mean 0.000
_refine_ls_structure_factor_coef Fsqd
_refine_ls_weighting_details 'w=1/[\s^2^(Fo^2^)+(0.0308P)^2^+0.9096P] where P=(Fo^2^+2Fc^2^)/3'
_refine_ls_weighting_scheme calc
_refine_ls_wR_factor_all 0.0721
_refine_ls_wR_factor_obs 0.0694
_reflns_number_observed 4464
_reflns_number_total 4845
_reflns_observed_criterion >2sigma(I)
_cod_data_source_file ic971597v_1.cif
_cod_data_source_block compound2
_cod_depositor_comments
;
The following automatic conversions were performed:

'_refine_ls_weighting_scheme' value 'calc
w=1/[\s^2^(Fo^2^)+(0.0308P)^2^+0.9096P] where P=(Fo^2^+2Fc^2^)/3' was
changed to 'calc'. New tag '_refine_ls_weighting_details' was
created. The value of the new tag was set to
'w=1/[\s^2^(Fo^2^)+(0.0308P)^2^+0.9096P] where P=(Fo^2^+2Fc^2^)/3'.

Automatic conversion script
Id: cif_fix_values 3143 2015-03-26 13:38:13Z robertas 
;
_cod_original_cell_volume 1124.2(2)
_cod_database_code 4322885
_cod_database_fobs_code 4322885

loop_
_symmetry_equiv_pos_as_xyz
'x, y, z'
'-x, -y, -z'

loop_
_atom_site_aniso_label
_atom_site_aniso_U_11
_atom_site_aniso_U_22
_atom_site_aniso_U_33
_atom_site_aniso_U_23
_atom_site_aniso_U_13
_atom_site_aniso_U_12
Zr1 0.01456(10) 0.01981(11) 0.01447(10) -0.00238(7) -0.00512(7) -0.00173(7)
Cl1 0.0399(4) 0.0440(4) 0.0897(6) -0.0261(4) -0.0213(4) 0.0186(3)
Cl2 0.0749(5) 0.0263(3) 0.0691(5) -0.0186(3) -0.0293(4) 0.0143(3)
S1 0.0247(3) 0.0306(3) 0.0266(3) -0.0134(2) -0.0111(2) 0.0036(2)
S2 0.0208(2) 0.0194(2) 0.0170(2) -0.0034(2) -0.0051(2) 0.0006(2)
O1 0.0248(7) 0.0265(8) 0.0223(7) -0.0097(6) -0.0082(6) 0.0025(6)
O2 0.0602(12) 0.0534(12) 0.0265(9) -0.0172(8) -0.0239(9) 0.0255(10)
O3 0.0260(9) 0.0438(11) 0.0723(14) -0.0294(10) -0.0075(9) -0.0056(8)
O4 0.0298(8) 0.0227(7) 0.0198(7) -0.0019(6) -0.0099(6) 0.0014(6)
O5 0.0280(8) 0.0218(7) 0.0175(7) -0.0051(6) -0.0052(6) -0.0011(6)
O6 0.0247(8) 0.0343(9) 0.0315(8) -0.0051(7) -0.0021(7) -0.0066(7)
C1 0.0159(10) 0.0384(13) 0.0301(11) 0.0008(9) -0.0035(8) -0.0069(9)
C2 0.0262(11) 0.0369(13) 0.0217(10) -0.0048(9) 0.0029(9) -0.0084(9)
C3 0.0282(11) 0.0374(13) 0.0214(10) 0.0069(9) -0.0055(9) -0.0103(10)
C4 0.0301(12) 0.0238(11) 0.0310(12) 0.0013(9) -0.0022(9) -0.0073(9)
C5 0.0237(11) 0.0379(13) 0.0269(11) -0.0044(9) -0.0053(9) -0.0158(9)
C6 0.0142(9) 0.0406(13) 0.0286(11) -0.0057(9) -0.0054(8) -0.0037(9)
C7 0.0189(10) 0.0295(11) 0.0382(12) -0.0078(9) -0.0108(9) -0.0031(8)
C8 0.0199(10) 0.0439(13) 0.0270(11) -0.0120(10) -0.0127(9) 0.0013(9)
C9 0.0212(10) 0.0360(12) 0.0320(12) 0.0008(9) -0.0149(9) 0.0010(9)
C10 0.0174(10) 0.0336(12) 0.0383(12) -0.0122(10) -0.0117(9) 0.0048(9)
C11 0.0231(10) 0.0247(10) 0.0218(10) -0.0072(8) -0.0057(8) 0.0000(8)
C12 0.0290(11) 0.0215(11) 0.0361(12) -0.0062(9) -0.0077(9) -0.0015(9)
C13 0.0252(11) 0.0302(12) 0.0403(13) -0.0067(10) -0.0068(10) -0.0021(9)
C14 0.0313(12) 0.0298(12) 0.0365(13) -0.0111(10) -0.0108(10) 0.0082(10)
C15 0.0400(14) 0.0231(11) 0.050(2) -0.0111(10) -0.0129(12) 0.0013(10)
C16 0.0306(12) 0.0277(12) 0.0388(13) -0.0075(10) -0.0083(10) -0.0053(9)
C17 0.0257(10) 0.0227(10) 0.0236(10) -0.0056(8) -0.0088(8) 0.0052(8)
C18 0.0420(14) 0.0267(12) 0.0374(13) -0.0049(10) 0.0055(11) 0.0017(10)
C19 0.055(2) 0.0272(13) 0.047(2) -0.0024(11) -0.0021(13) -0.0012(12)
C20 0.0444(14) 0.0238(12) 0.0419(14) -0.0121(10) -0.0207(11) 0.0098(10)
C21 0.048(2) 0.0351(13) 0.0300(12) -0.0135(10) -0.0102(11) 0.0146(11)
C22 0.0414(14) 0.0295(12) 0.0236(11) -0.0052(9) -0.0041(10) 0.0063(10)

loop_
_atom_site_label
_atom_site_type_symbol
_atom_site_fract_x
_atom_site_fract_y
_atom_site_fract_z
_atom_site_U_iso_or_equiv
_atom_site_thermal_displace_type
_atom_site_occupancy
_atom_site_calc_flag
_atom_site_refinement_flags
_atom_site_disorder_group
Zr1 Zr 0.00342(2) 0.01220(2) -0.225460(14) 0.01597(6) Uani 1 d . .
Cl1 Cl 0.80880(10) -0.57018(7) -0.39501(8) 0.0563(2) Uani 1 d . .
Cl2 Cl 0.34308(12) -0.69477(6) -0.03331(7) 0.0544(2) Uani 1 d . .
S1 S 0.11247(7) -0.25191(5) -0.34475(4) 0.02560(12) Uani 1 d . .
S2 S 0.14977(6) -0.14070(4) -0.01276(4) 0.01900(11) Uani 1 d . .
O1 O 0.1182(2) -0.16611(14) -0.27184(11) 0.0236(3) Uani 1 d . .
O2 O 0.1176(3) -0.1854(2) -0.44769(14) 0.0447(5) Uani 1 d . .
O3 O -0.0257(2) -0.3340(2) -0.3019(2) 0.0454(5) Uani 1 d . .
O4 O 0.0286(2) -0.10821(14) -0.08096(11) 0.0237(3) Uani 1 d . .
O5 O 0.0556(2) -0.13212(13) 0.09528(11) 0.0223(3) Uani 1 d . .
O6 O 0.3056(2) -0.0755(2) -0.05072(13) 0.0308(4) Uani 1 d . .
C1 C 0.3250(3) 0.0502(2) -0.2972(2) 0.0289(5) Uani 1 d . .
H1A H 0.4222(3) -0.0050(2) -0.2803(2) 0.035 Uiso 1 calc R .
C2 C 0.2568(3) 0.0538(2) -0.3855(2) 0.0295(5) Uani 1 d . .
H2B H 0.2981(3) 0.0011(2) -0.4404(2) 0.035 Uiso 1 calc R .
C3 C 0.1396(3) 0.1553(2) -0.3893(2) 0.0299(5) Uani 1 d . .
H3B H 0.0851(3) 0.1872(2) -0.4479(2) 0.036 Uiso 1 calc R .
C4 C 0.1313(3) 0.2137(2) -0.3031(2) 0.0296(5) Uani 1 d . .
H4A H 0.0733(3) 0.2950(2) -0.2920(2) 0.036 Uiso 1 calc R .
C5 C 0.2498(3) 0.1491(2) -0.2479(2) 0.0288(5) Uani 1 d . .
H5B H 0.2858(3) 0.1767(2) -0.1905(2) 0.035 Uiso 1 calc R .
C6 C -0.3163(3) -0.0217(2) -0.1515(2) 0.0276(5) Uani 1 d . .
H6B H -0.3736(3) -0.0475(2) -0.0769(2) 0.033 Uiso 1 calc R .
C7 C -0.2562(3) -0.0995(2) -0.2260(2) 0.0277(5) Uani 1 d . .
H7A H -0.2648(3) -0.1897(2) -0.2132(2) 0.033 Uiso 1 calc R .
C8 C -0.2052(3) -0.0259(2) -0.3250(2) 0.0283(5) Uani 1 d . .
H8A H -0.1736(3) -0.0559(2) -0.3932(2) 0.034 Uiso 1 calc R .
C9 C -0.2394(3) 0.0971(2) -0.3108(2) 0.0291(5) Uani 1 d . .
H9A H -0.2333(3) 0.1685(2) -0.3672(2) 0.035 Uiso 1 calc R .
C10 C -0.3053(3) 0.1000(2) -0.2038(2) 0.0285(5) Uani 1 d . .
H10A H -0.3533(3) 0.1739(2) -0.1719(2) 0.034 Uiso 1 calc R .
C11 C 0.3100(3) -0.3414(2) -0.3548(2) 0.0228(4) Uani 1 d . .
C12 C 0.4660(3) -0.2864(2) -0.3719(2) 0.0287(5) Uani 1 d . .
H12A H 0.4670(3) -0.2009(2) -0.3760(2) 0.034 Uiso 1 calc R .
C13 C 0.6204(3) -0.3569(2) -0.3831(2) 0.0319(5) Uani 1 d . .
H13A H 0.7269(3) -0.3206(2) -0.3934(2) 0.038 Uiso 1 calc R .
C14 C 0.6145(3) -0.4823(2) -0.3788(2) 0.0320(5) Uani 1 d . .
C15 C 0.4610(3) -0.5381(2) -0.3627(2) 0.0370(6) Uani 1 d . .
H15A H 0.4605(3) -0.6234(2) -0.3601(2) 0.044 Uiso 1 calc R .
C16 C 0.3069(3) -0.4670(2) -0.3503(2) 0.0319(5) Uani 1 d . .
H16A H 0.2006(3) -0.5039(2) -0.3390(2) 0.038 Uiso 1 calc R .
C17 C 0.2041(3) -0.2982(2) -0.0136(2) 0.0237(4) Uani 1 d . .
C18 C 0.1209(4) -0.3863(2) 0.0644(2) 0.0385(6) Uani 1 d . .
H18A H 0.0343(4) -0.3629(2) 0.1210(2) 0.046 Uiso 1 calc R .
C19 C 0.1647(4) -0.5092(2) 0.0595(2) 0.0454(7) Uani 1 d . .
H19A H 0.1090(4) -0.5701(2) 0.1126(2) 0.055 Uiso 1 calc R .
C20 C 0.2907(4) -0.5406(2) -0.0244(2) 0.0347(5) Uani 1 d . .
C21 C 0.3771(4) -0.4538(2) -0.1019(2) 0.0377(6) Uani 1 d . .
H21A H 0.4647(4) -0.4775(2) -0.1580(2) 0.045 Uiso 1 calc R .
C22 C 0.3334(3) -0.3310(2) -0.0963(2) 0.0326(5) Uani 1 d . .
H22A H 0.3914(3) -0.2702(2) -0.1486(2) 0.039 Uiso 1 calc R .

loop_
_atom_type_symbol
_atom_type_description
_atom_type_scat_dispersion_real
_atom_type_scat_dispersion_imag
_atom_type_scat_source
C C 0.0033 0.0016 'International Tables Vol C Tables 4.2.6.8 and 6.1.1.4'
H H 0.0000 0.0000 'International Tables Vol C Tables 4.2.6.8 and 6.1.1.4'
O O 0.0106 0.0060 'International Tables Vol C Tables 4.2.6.8 and 6.1.1.4'
S S 0.1246 0.1234 'International Tables Vol C Tables 4.2.6.8 and 6.1.1.4'
Cl Cl 0.1484 0.1585 'International Tables Vol C Tables 4.2.6.8 and 6.1.1.4'
Zr Zr -2.9673 0.5597 'International Tables Vol C Tables 4.2.6.8 and 6.1.1.4'

loop_
_geom_angle_atom_site_label_1
_geom_angle_atom_site_label_2
_geom_angle_atom_site_label_3
_geom_angle
_geom_angle_site_symmetry_1
_geom_angle_site_symmetry_3
_geom_angle_publ_flag
O4 Zr1 O1 73.71(6) . . ?
O4 Zr1 O5 72.81(5) . 2 ?
O1 Zr1 O5 145.26(5) . 2 ?
O4 Zr1 C4 128.85(7) . . ?
O1 Zr1 C4 124.52(7) . . ?
O5 Zr1 C4 72.44(7) 2 . ?
O4 Zr1 C8 121.92(7) . . ?
O1 Zr1 C8 80.91(7) . . ?
O5 Zr1 C8 125.42(7) 2 . ?
C4 Zr1 C8 108.68(8) . . ?
O4 Zr1 C7 89.95(7) . . ?
O1 Zr1 C7 76.47(7) . . ?
O5 Zr1 C7 112.37(7) 2 . ?
C4 Zr1 C7 138.03(8) . . ?
C8 Zr1 C7 32.84(8) . . ?
O4 Zr1 C5 99.14(7) . . ?
O1 Zr1 C5 107.67(7) . . ?
O5 Zr1 C5 69.18(7) 2 . ?
C4 Zr1 C5 32.87(8) . . ?
C8 Zr1 C5 138.52(8) . . ?
C7 Zr1 C5 170.74(8) . . ?
O4 Zr1 C6 83.38(7) . . ?
O1 Zr1 C6 104.74(7) . . ?
O5 Zr1 C6 80.33(7) 2 . ?
C4 Zr1 C6 125.42(8) . . ?
C8 Zr1 C6 53.92(7) . . ?
C7 Zr1 C6 32.21(7) . . ?
C5 Zr1 C6 146.87(8) . . ?
O4 Zr1 C10 109.62(7) . . ?
O1 Zr1 C10 129.44(7) . . ?
O5 Zr1 C10 71.67(7) 2 . ?
C4 Zr1 C10 93.49(8) . . ?
C8 Zr1 C10 53.76(7) . . ?
C7 Zr1 C10 53.54(8) . . ?
C5 Zr1 C10 120.75(8) . . ?
C6 Zr1 C10 32.37(8) . . ?
O4 Zr1 C9 136.89(7) . . ?
O1 Zr1 C9 112.54(7) . . ?
O5 Zr1 C9 98.22(7) 2 . ?
C4 Zr1 C9 84.42(8) . . ?
C8 Zr1 C9 32.45(8) . . ?
C7 Zr1 C9 53.71(8) . . ?
C5 Zr1 C9 117.29(8) . . ?
C6 Zr1 C9 53.53(8) . . ?
C10 Zr1 C9 32.20(8) . . ?
O4 Zr1 C3 149.49(7) . . ?
O1 Zr1 C3 99.73(7) . . ?
O5 Zr1 C3 104.35(7) 2 . ?
C4 Zr1 C3 32.55(8) . . ?
C8 Zr1 C3 85.13(8) . . ?
C7 Zr1 C3 117.97(8) . . ?
C5 Zr1 C3 53.62(8) . . ?
C6 Zr1 C3 126.68(8) . . ?
C10 Zr1 C3 97.60(8) . . ?
C9 Zr1 C3 73.45(8) . . ?
O4 Zr1 C1 96.40(7) . . ?
O1 Zr1 C1 76.48(7) . . ?
O5 Zr1 C1 98.30(7) 2 . ?
C4 Zr1 C1 53.75(8) . . ?
C8 Zr1 C1 127.14(8) . . ?
C7 Zr1 C1 149.17(8) . . ?
C5 Zr1 C1 31.80(8) . . ?
C6 Zr1 C1 178.62(8) . . ?
C10 Zr1 C1 146.99(8) . . ?
C9 Zr1 C1 126.71(8) . . ?
C3 Zr1 C1 53.40(8) . . ?
O3 S1 O2 115.77(13) . . ?
O3 S1 O1 111.68(11) . . ?
O2 S1 O1 110.45(11) . . ?
O3 S1 C11 107.14(11) . . ?
O2 S1 C11 106.41(11) . . ?
O1 S1 C11 104.58(9) . . ?
O6 S2 O5 115.56(9) . . ?
O6 S2 O4 112.66(10) . . ?
O5 S2 O4 109.14(9) . . ?
O6 S2 C17 108.54(10) . . ?
O5 S2 C17 104.79(9) . . ?
O4 S2 C17 105.35(9) . . ?
S1 O1 Zr1 141.58(9) . . ?
S2 O4 Zr1 140.95(10) . . ?
S2 O5 Zr1 144.98(9) . 2 ?
C5 C1 C2 107.9(2) . . ?
C5 C1 Zr1 73.21(12) . . ?
C2 C1 Zr1 74.02(12) . . ?
C3 C2 C1 108.1(2) . . ?
C3 C2 Zr1 73.34(12) . . ?
C1 C2 Zr1 73.60(12) . . ?
C2 C3 C4 108.1(2) . . ?
C2 C3 Zr1 74.72(12) . . ?
C4 C3 Zr1 72.04(12) . . ?
C3 C4 C5 107.5(2) . . ?
C3 C4 Zr1 75.40(13) . . ?
C5 C4 Zr1 74.83(13) . . ?
C1 C5 C4 108.4(2) . . ?
C1 C5 Zr1 74.99(13) . . ?
C4 C5 Zr1 72.30(12) . . ?
C7 C6 C10 108.0(2) . . ?
C7 C6 Zr1 73.49(12) . . ?
C10 C6 Zr1 73.89(12) . . ?
C6 C7 C8 107.9(2) . . ?
C6 C7 Zr1 74.30(13) . . ?
C8 C7 Zr1 72.77(12) . . ?
C9 C8 C7 107.8(2) . . ?
C9 C8 Zr1 75.11(12) . . ?
C7 C8 Zr1 74.39(12) . . ?
C10 C9 C8 108.1(2) . . ?
C10 C9 Zr1 73.86(12) . . ?
C8 C9 Zr1 72.44(12) . . ?
C9 C10 C6 108.2(2) . . ?
C9 C10 Zr1 73.94(12) . . ?
C6 C10 Zr1 73.74(12) . . ?
C12 C11 C16 120.5(2) . . ?
C12 C11 S1 120.6(2) . . ?
C16 C11 S1 118.8(2) . . ?
C11 C12 C13 120.1(2) . . ?
C12 C13 C14 118.4(2) . . ?
C15 C14 C13 122.1(2) . . ?
C15 C14 Cl1 119.6(2) . . ?
C13 C14 Cl1 118.3(2) . . ?
C14 C15 C16 119.1(2) . . ?
C15 C16 C11 119.7(2) . . ?
C18 C17 C22 120.7(2) . . ?
C18 C17 S2 121.8(2) . . ?
C22 C17 S2 117.5(2) . . ?
C17 C18 C19 120.0(2) . . ?
C20 C19 C18 118.7(3) . . ?
C19 C20 C21 122.0(2) . . ?
C19 C20 Cl2 119.2(2) . . ?
C21 C20 Cl2 118.8(2) . . ?
C20 C21 C22 119.0(2) . . ?
C17 C22 C21 119.6(2) . . ?

loop_
_geom_bond_atom_site_label_1
_geom_bond_atom_site_label_2
_geom_bond_distance
_geom_bond_site_symmetry_2
_geom_bond_publ_flag
Zr1 O4 2.1958(14) . ?
Zr1 O1 2.2191(15) . ?
Zr1 O5 2.3025(14) 2 ?
Zr1 C4 2.485(2) . ?
Zr1 C8 2.489(2) . ?
Zr1 C7 2.510(2) . ?
Zr1 C5 2.517(2) . ?
Zr1 C6 2.520(2) . ?
Zr1 C10 2.522(2) . ?
Zr1 C9 2.523(2) . ?
Zr1 C3 2.528(2) . ?
Zr1 C1 2.540(2) . ?
Cl1 C14 1.735(2) . ?
Cl2 C20 1.738(2) . ?
S1 O3 1.431(2) . ?
S1 O2 1.439(2) . ?
S1 O1 1.4890(15) . ?
S1 C11 1.768(2) . ?
S2 O6 1.427(2) . ?
S2 O5 1.4636(15) . ?
S2 O4 1.475(2) . ?
S2 C17 1.760(2) . ?
O5 Zr1 2.3026(14) 2 ?
C1 C5 1.386(3) . ?
C1 C2 1.418(3) . ?
C2 C3 1.396(3) . ?
C3 C4 1.405(3) . ?
C4 C5 1.415(3) . ?
C6 C7 1.395(3) . ?
C6 C10 1.405(3) . ?
C7 C8 1.413(3) . ?
C8 C9 1.401(3) . ?
C9 C10 1.399(3) . ?
C11 C12 1.383(3) . ?
C11 C16 1.385(3) . ?
C12 C13 1.383(3) . ?
C13 C14 1.385(3) . ?
C14 C15 1.372(4) . ?
C15 C16 1.384(4) . ?
C17 C18 1.375(3) . ?
C17 C22 1.380(3) . ?
C18 C19 1.383(4) . ?
C19 C20 1.372(4) . ?
C20 C21 1.372(4) . ?
C21 C22 1.383(3) . ?
